data_7127586
loop_
_publ_author_name
'Dhara, Debabrata'
'Scheschkewitz, David'
'Chandrasekhar, Vadapalli'
'Yildiz, Cem B.'
'Jana, Anukul'

_publ_section_title
;
 Reactivity of NHC/diphosphene-coordinated Au(I)-hydride.
;
_journal_issue 6
_journal_name_full 'Chemical communications (Cambridge, England)'
_journal_page_first 809
_journal_page_last 812
_journal_paper_doi 10.1039/d0cc05461e
_journal_volume 57
_journal_year 2021
_chemical_formula_moiety 'C61 H69 Au N2 O4 P2'
_chemical_formula_sum 'C61 H69 Au N2 O4 P2'
_chemical_formula_weight 1153.08
_space_group_crystal_system monoclinic
_space_group_IT_number 14
_space_group_name_Hall '-P 2yn'
_space_group_name_H-M_alt 'P 1 21/n 1'
_atom_sites_solution_hydrogens geom
_atom_sites_solution_primary dual
_audit_creation_date 2020-06-29
_audit_creation_method
;
Olex2 1.2
(compiled 2018.05.29 svn.r3508 for OlexSys, GUI svn.r5506)
;
_audit_update_record
;
2020-06-29 deposited with the CCDC.	2020-12-10 downloaded from the CCDC.
;
_cell_angle_alpha 90
_cell_angle_beta 94.729(2)
_cell_angle_gamma 90
_cell_formula_units_Z 4
_cell_length_a 12.2527(3)
_cell_length_b 18.7361(5)
_cell_length_c 25.0944(7)
_cell_measurement_reflns_used 21898
_cell_measurement_temperature 119.99(10)
_cell_measurement_theta_max 27.6620
_cell_measurement_theta_min 2.2210
_cell_volume 5741.3(3)
_computing_cell_refinement 'CrysAlisPro 1.171.39.29d (Rigaku OD, 2017)'
_computing_data_collection 'CrysAlisPro 1.171.39.29d (Rigaku OD, 2017)'
_computing_data_reduction 'CrysAlisPro 1.171.39.29d (Rigaku OD, 2017)'
_computing_molecular_graphics 'Olex2 (Dolomanov et al., 2009)'
_computing_publication_material 'Olex2 (Dolomanov et al., 2009)'
_computing_structure_refinement 'ShelXL (Sheldrick, 2015)'
_computing_structure_solution 'ShelXT (Sheldrick, 2015)'
_diffrn_ambient_environment N~2~
_diffrn_ambient_temperature 119.99(10)
_diffrn_detector 'CCD plate'
_diffrn_measured_fraction_theta_full 0.999
_diffrn_measured_fraction_theta_max 0.999
_diffrn_measurement_details
;
List of Runs (angles in degrees, time in seconds):

  # Type    Start    End  Width  t~exp~   \w     \q     \k     \f   Frames
#--------------------------------------------------------------------------
  1  \w     10.00  35.00   0.50   36.25    --    7.10  71.00 -75.00   50
  2  \w    -20.00   5.00   0.50   36.25    --    7.10 -71.00 153.00   50
  3  \w     -5.00  20.00   0.50   36.25    --   -7.50  71.00 -75.00   50
  4  \w    -59.00 -34.00   0.50   36.25    --   -7.50 -71.00 153.00   50
  5  \w     52.00  96.00   0.50   36.25    --    7.10  77.00 150.00   88
  6  \w     58.00  90.00   0.50   36.25    --    7.10  77.00 120.00   64
  7  \w    -48.00  33.00   0.50   36.25    --   -7.50  38.00 -60.00  162
  8  \w    -38.00   8.00   0.50   36.25    --   -7.50 -57.00  60.00   92
  9  \w    -81.00 -55.00   0.50   36.25    --   -7.50 -57.00  30.00   52
 10  \w    -52.00  -4.00   0.50   36.25    --   -7.50  19.00  90.00   96
 11  \w     18.00  43.00   0.50   36.25    --   -7.50  19.00  90.00   50
 12  \w    -29.00  70.00   0.50   36.25    --   -7.50  57.00-150.00  198
;
_diffrn_measurement_device 'four-circle diffractometer'
_diffrn_measurement_device_type 'XtaLAB AFC12 (RINC): Kappa single'
_diffrn_measurement_method '\w scans'
_diffrn_orient_matrix_type 'CrysAlisPro convention (1999,Acta A55,543-557)'
_diffrn_orient_matrix_UB_11 0.0293568000
_diffrn_orient_matrix_UB_12 0.0235770000
_diffrn_orient_matrix_UB_13 0.0180651000
_diffrn_orient_matrix_UB_21 0.0192546000
_diffrn_orient_matrix_UB_22 0.0189043000
_diffrn_orient_matrix_UB_23 -0.0218489000
_diffrn_orient_matrix_UB_31 -0.0462670000
_diffrn_orient_matrix_UB_32 0.0228232000
_diffrn_orient_matrix_UB_33 -0.0005550000
_diffrn_radiation_monochromator graphite
_diffrn_radiation_probe x-ray
_diffrn_radiation_type MoK\a
_diffrn_radiation_wavelength 0.71073
_diffrn_reflns_av_R_equivalents 0.0515
_diffrn_reflns_av_unetI/netI 0.0350
_diffrn_reflns_Laue_measured_fraction_full 0.999
_diffrn_reflns_Laue_measured_fraction_max 0.999
_diffrn_reflns_limit_h_max 14
_diffrn_reflns_limit_h_min -14
_diffrn_reflns_limit_k_max 22
_diffrn_reflns_limit_k_min -22
_diffrn_reflns_limit_l_max 29
_diffrn_reflns_limit_l_min -27
_diffrn_reflns_number 71185
_diffrn_reflns_point_group_measured_fraction_full 0.999
_diffrn_reflns_point_group_measured_fraction_max 0.999
_diffrn_reflns_theta_full 25.027
_diffrn_reflns_theta_max 25.027
_diffrn_reflns_theta_min 2.098
_diffrn_source 'fine-focus sealed X-ray tube'
_diffrn_source_type 'Enhance (Mo) X-ray Source'
_exptl_absorpt_coefficient_mu 2.664
_exptl_absorpt_correction_T_max 1.00000
_exptl_absorpt_correction_T_min 0.79013
_exptl_absorpt_correction_type multi-scan
_exptl_absorpt_process_details
;
CrysAlisPro 1.171.39.29d (Rigaku Oxford Diffraction, 2017)
Empirical absorption correction using spherical harmonics,
 implemented in SCALE3 ABSPACK scaling algorithm.
;
_exptl_crystal_colour colourless
_exptl_crystal_colour_primary colourless
_exptl_crystal_density_diffrn 1.334
_exptl_crystal_description block
_exptl_crystal_F_000 2360
_exptl_crystal_size_max 0.13
_exptl_crystal_size_mid 0.12
_exptl_crystal_size_min 0.11
_refine_diff_density_max 2.584
_refine_diff_density_min -1.850
_refine_diff_density_rms 0.110
_refine_ls_extinction_method none
_refine_ls_goodness_of_fit_ref 1.046
_refine_ls_hydrogen_treatment constr
_refine_ls_matrix_type full
_refine_ls_number_parameters 649
_refine_ls_number_reflns 10139
_refine_ls_number_restraints 0
_refine_ls_restrained_S_all 1.046
_refine_ls_R_factor_all 0.0552
_refine_ls_R_factor_gt 0.0445
_refine_ls_shift/su_max 0.001
_refine_ls_shift/su_mean 0.000
_refine_ls_structure_factor_coef Fsqd
_refine_ls_weighting_details 'w=1/[\s^2^(Fo^2^)+(0.0285P)^2^+31.6748P] where P=(Fo^2^+2Fc^2^)/3'
_refine_ls_weighting_scheme calc
_refine_ls_wR_factor_gt 0.0941
_refine_ls_wR_factor_ref 0.0979
_reflns_Friedel_coverage 0.000
_reflns_number_gt 8535
_reflns_number_total 10139
_reflns_threshold_expression 'I > 2\s(I)'
_cod_data_source_file d0cc05461e2.cif
_cod_data_source_block aj0690-1
_cod_depositor_comments 'Adding full bibliography for 7127586--7127589.cif.'
_cod_database_code 7127586
_shelx_shelxl_version_number 2017/1
_chemical_oxdiff_formula C1H1N1P1O1Au1
_shelx_space_group_comment
;
The symmetry employed for this shelxl refinement is uniquely defined
by the following loop, which should always be used as a source of
symmetry information in preference to the above space-group names.
They are only intended as comments.
;
_shelx_estimated_absorpt_t_max 0.758
_shelx_estimated_absorpt_t_min 0.723
_reflns_odcompleteness_completeness 99.89
_reflns_odcompleteness_iscentric 1
_reflns_odcompleteness_theta 26.32
_olex2_refinement_description
;
1. Fixed Uiso
 At 1.2 times of:
  All C(H) groups
 At 1.5 times of:
  All C(H,H,H) groups
2.a Aromatic/amide H refined with riding coordinates:
 C16(H16), C18(H18), C27(H27), C42(H42), C12(H12), C10(H10), C40(H40),
 C25(H25), C51(H51), C36(H36), C11(H11), C59(H59), C34(H34), C49(H49), C35(H35)
2.b Idealised Me refined as rotating group:
 C7(H7A,H7B,H7C), C20(H20A,H20B,H20C), C29(H29A,H29B,H29C), C55(H55A,H55B,
 H55C), C31(H31A,H31B,H31C), C22(H22A,H22B,H22C), C21(H21A,H21B,H21C), C6(H6A,
 H6B,H6C), C4(H4A,H4B,H4C), C46(H46A,H46B,H46C), C5(H5A,H5B,H5C), C53(H53A,H53B,
 H53C), C44(H44A,H44B,H44C), C30(H30A,H30B,H30C), C54(H54A,H54B,H54C), C61(H61A,
 H61B,H61C), C45(H45A,H45B,H45C), C58(H58A,H58B,H58C)
;
_olex2_submission_special_instructions 'No special instructions were received'
_oxdiff_exptl_absorpt_empirical_details
;
Empirical correction (ABSPACK) includes:
- Absorption correction using spherical harmonics
- Frame scaling
;
_oxdiff_exptl_absorpt_empirical_full_max 1.316
_oxdiff_exptl_absorpt_empirical_full_min 0.778

loop_
_space_group_symop_operation_xyz
'x, y, z'
'-x+1/2, y+1/2, -z+1/2'
'-x, -y, -z'
'x-1/2, -y-1/2, z-1/2'

loop_
_atom_site_label
_atom_site_type_symbol
_atom_site_fract_x
_atom_site_fract_y
_atom_site_fract_z
_atom_site_U_iso_or_equiv
_atom_site_adp_type
_atom_site_occupancy
_atom_site_site_symmetry_order
_atom_site_calc_flag
_atom_site_refinement_flags_posn
_atom_site_refinement_flags_adp
_atom_site_refinement_flags_occupancy
_atom_site_disorder_assembly
_atom_site_disorder_group
Au1 Au 0.56936(2) 0.26740(2) 0.54977(2) 0.02826(7) Uani 1 1 d . . . . .
P2 P 0.42139(9) 0.31277(6) 0.66961(5) 0.0168(3) Uani 1 1 d . . . . .
P1 P 0.51625(9) 0.23074(7) 0.63151(5) 0.0205(3) Uani 1 1 d . . . . .
N2 N 0.2295(3) 0.3467(2) 0.60651(15) 0.0198(9) Uani 1 1 d . . . . .
N1 N 0.3613(3) 0.4102(2) 0.58040(15) 0.0193(9) Uani 1 1 d . . . . .
O2 O 0.4642(4) 0.3590(3) 0.37660(19) 0.0658(15) Uani 1 1 d . . . . .
O1 O 0.4324(4) 0.3704(3) 0.46212(19) 0.0602(13) Uani 1 1 d . . . . .
C16 C 0.1429(4) 0.4748(3) 0.6915(2) 0.0253(11) Uani 1 1 d . . . . .
H16 H 0.095220 0.501639 0.668761 0.030 Uiso 1 1 calc R . . . .
C7 C 0.4709(4) 0.4390(3) 0.5740(2) 0.0240(11) Uani 1 1 d . . . . .
H7A H 0.498132 0.462510 0.606423 0.036 Uiso 1 1 calc GR . . . .
H7B H 0.466934 0.472553 0.545034 0.036 Uiso 1 1 calc GR . . . .
H7C H 0.519398 0.400703 0.566461 0.036 Uiso 1 1 calc GR . . . .
C1 C 0.3384(4) 0.3595(2) 0.61562(18) 0.0172(10) Uani 1 1 d . . . . .
C9 C 0.6239(4) 0.3929(3) 0.70179(19) 0.0207(10) Uani 1 1 d . . . . .
C15 C 0.2552(4) 0.4835(3) 0.6893(2) 0.0217(10) Uani 1 1 d . . . . .
C3 C 0.1845(4) 0.3905(3) 0.56608(19) 0.0237(11) Uani 1 1 d . . . . .
C2 C 0.2669(4) 0.4307(3) 0.5496(2) 0.0249(11) Uani 1 1 d . . . . .
C8 C 0.5075(4) 0.3885(2) 0.69697(18) 0.0179(10) Uani 1 1 d . . . . .
C37 C 0.3613(4) 0.1335(3) 0.5767(2) 0.0250(11) Uani 1 1 d . . . . .
C24 C 0.7212(4) 0.2786(3) 0.7243(2) 0.0236(11) Uani 1 1 d . . . . .
C20 C 0.3604(4) 0.3602(3) 0.8032(2) 0.0298(12) Uani 1 1 d . . . . .
H20A H 0.317924 0.337644 0.828893 0.045 Uiso 1 1 calc GR . . . .
H20B H 0.408979 0.394520 0.820889 0.045 Uiso 1 1 calc GR . . . .
H20C H 0.402428 0.324780 0.786256 0.045 Uiso 1 1 calc GR . . . .
C38 C 0.3974(4) 0.1511(3) 0.5222(2) 0.0316(13) Uani 1 1 d . . . . .
C23 C 0.7004(4) 0.3349(3) 0.6876(2) 0.0204(10) Uani 1 1 d . . . . .
C17 C 0.1001(4) 0.4276(3) 0.7267(2) 0.0252(11) Uani 1 1 d . . . . .
C18 C 0.1718(4) 0.3910(3) 0.7626(2) 0.0252(11) Uani 1 1 d . . . . .
H18 H 0.143622 0.361569 0.788033 0.030 Uiso 1 1 calc R . . . .
C32 C 0.4059(4) 0.1612(3) 0.6264(2) 0.0219(11) Uani 1 1 d . . . . .
C29 C 0.7531(4) 0.4029(3) 0.6055(2) 0.0269(11) Uani 1 1 d . . . . .
H29A H 0.689933 0.430917 0.612022 0.040 Uiso 1 1 calc GR . . . .
H29B H 0.746619 0.386490 0.569121 0.040 Uiso 1 1 calc GR . . . .
H29C H 0.817795 0.431623 0.611578 0.040 Uiso 1 1 calc GR . . . .
C47 C 0.4274(4) 0.1400(3) 0.7291(2) 0.0266(12) Uani 1 1 d . . . . .
C19 C 0.2852(4) 0.3972(3) 0.76169(19) 0.0231(11) Uani 1 1 d . . . . .
O4 O 0.7687(4) 0.2056(3) 0.4705(3) 0.089(2) Uani 1 1 d . . . . .
C56 C 0.6423(5) 0.2959(3) 0.4814(3) 0.0429(15) Uani 1 1 d . . . . .
C33 C 0.3742(4) 0.1289(3) 0.6735(2) 0.0244(11) Uani 1 1 d . . . . .
C27 C 0.8330(4) 0.2843(3) 0.6324(2) 0.0272(12) Uani 1 1 d . . . . .
H27 H 0.869817 0.285985 0.601462 0.033 Uiso 1 1 calc R . . . .
C42 C 0.5128(5) 0.1263(3) 0.4512(3) 0.0463(17) Uani 1 1 d . . . . .
H42 H 0.574296 0.104156 0.439367 0.056 Uiso 1 1 calc R . . . .
C13 C 0.4486(4) 0.4443(3) 0.71971(19) 0.0219(11) Uani 1 1 d . . . . .
C55 C 0.5936(4) 0.0749(3) 0.7005(2) 0.0358(14) Uani 1 1 d . . . . .
H55A H 0.545025 0.045962 0.677536 0.054 Uiso 1 1 calc GR . . . .
H55B H 0.650918 0.045528 0.717118 0.054 Uiso 1 1 calc GR . . . .
H55C H 0.624978 0.111411 0.679692 0.054 Uiso 1 1 calc GR . . . .
O3 O 0.8417(4) 0.3097(3) 0.4906(2) 0.0769(17) Uani 1 1 d . . . . .
C39 C 0.3303(4) 0.1918(3) 0.4856(2) 0.0313(12) Uani 1 1 d . . . . .
C12 C 0.5027(4) 0.5027(3) 0.7434(2) 0.0301(12) Uani 1 1 d . . . . .
H12 H 0.462567 0.539008 0.757850 0.036 Uiso 1 1 calc R . . . .
C10 C 0.6744(4) 0.4532(3) 0.7259(2) 0.0274(12) Uani 1 1 d . . . . .
H10 H 0.750429 0.456256 0.728524 0.033 Uiso 1 1 calc R . . . .
C14 C 0.3264(4) 0.4410(3) 0.72265(19) 0.0207(10) Uani 1 1 d . . . . .
C40 C 0.3565(6) 0.1984(3) 0.4332(2) 0.0438(15) Uani 1 1 d . . . . .
H40 H 0.311309 0.225382 0.409363 0.053 Uiso 1 1 calc R . . . .
C52 C 0.3693(4) 0.1683(3) 0.7702(2) 0.0296(12) Uani 1 1 d . . . . .
C31 C 0.6642(4) 0.2761(3) 0.7750(2) 0.0313(12) Uani 1 1 d . . . . .
H31A H 0.669133 0.321946 0.792095 0.047 Uiso 1 1 calc GR . . . .
H31B H 0.698404 0.240790 0.798584 0.047 Uiso 1 1 calc GR . . . .
H31C H 0.588570 0.263883 0.766796 0.047 Uiso 1 1 calc GR . . . .
C22 C 0.2966(4) 0.5402(3) 0.6539(2) 0.0289(12) Uani 1 1 d . . . . .
H22A H 0.245372 0.546705 0.623262 0.043 Uiso 1 1 calc GR . . . .
H22B H 0.366236 0.526062 0.642486 0.043 Uiso 1 1 calc GR . . . .
H22C H 0.304655 0.584223 0.673459 0.043 Uiso 1 1 calc GR . . . .
C43 C 0.4911(5) 0.1176(3) 0.5048(3) 0.0378(14) Uani 1 1 d . . . . .
C28 C 0.7607(4) 0.3397(3) 0.6427(2) 0.0220(11) Uani 1 1 d . . . . .
C25 C 0.7968(4) 0.2264(3) 0.7135(2) 0.0315(12) Uani 1 1 d . . . . .
H25 H 0.811531 0.189794 0.738001 0.038 Uiso 1 1 calc R . . . .
C21 C -0.0219(4) 0.4155(3) 0.7260(2) 0.0323(13) Uani 1 1 d . . . . .
H21A H -0.058980 0.444193 0.698433 0.048 Uiso 1 1 calc GR . . . .
H21B H -0.046376 0.428637 0.760015 0.048 Uiso 1 1 calc GR . . . .
H21C H -0.037861 0.366048 0.719106 0.048 Uiso 1 1 calc GR . . . .
C51 C 0.4155(5) 0.1672(3) 0.8228(2) 0.0347(13) Uani 1 1 d . . . . .
H51 H 0.377250 0.187631 0.849429 0.042 Uiso 1 1 calc R . . . .
C6 C 0.2668(5) 0.4869(3) 0.5078(2) 0.0344(13) Uani 1 1 d . . . . .
H6A H 0.294419 0.530619 0.523691 0.052 Uiso 1 1 calc GR . . . .
H6B H 0.193412 0.494172 0.492305 0.052 Uiso 1 1 calc GR . . . .
H6C H 0.312543 0.472243 0.480543 0.052 Uiso 1 1 calc GR . . . .
C60 C 0.4943(5) 0.3531(3) 0.4306(2) 0.0397(14) Uani 1 1 d . . . . .
C48 C 0.5311(4) 0.1086(3) 0.7426(2) 0.0297(12) Uani 1 1 d . . . . .
C36 C 0.2806(5) 0.0804(3) 0.5755(2) 0.0371(14) Uani 1 1 d . . . . .
H36 H 0.250430 0.063448 0.542732 0.045 Uiso 1 1 calc R . . . .
C11 C 0.6155(4) 0.5076(3) 0.7458(2) 0.0345(13) Uani 1 1 d . . . . .
H11 H 0.651047 0.547491 0.760886 0.041 Uiso 1 1 calc R . . . .
C4 C 0.1680(4) 0.2937(3) 0.6347(2) 0.0258(11) Uani 1 1 d . . . . .
H4A H 0.208935 0.249970 0.637897 0.039 Uiso 1 1 calc GR . . . .
H4B H 0.098752 0.285061 0.614979 0.039 Uiso 1 1 calc GR . . . .
H4C H 0.156040 0.311209 0.669672 0.039 Uiso 1 1 calc GR . . . .
C50 C 0.5172(5) 0.1364(3) 0.8365(2) 0.0374(14) Uani 1 1 d . . . . .
C26 C 0.8511(4) 0.2274(3) 0.6670(2) 0.0323(13) Uani 1 1 d . . . . .
C41 C 0.4476(6) 0.1661(4) 0.4154(3) 0.0499(17) Uani 1 1 d . . . . .
C46 C 0.2307(5) 0.2289(3) 0.5016(2) 0.0413(14) Uani 1 1 d . . . . .
H46A H 0.167423 0.211219 0.480591 0.062 Uiso 1 1 calc GR . . . .
H46B H 0.237641 0.279286 0.495765 0.062 Uiso 1 1 calc GR . . . .
H46C H 0.222844 0.220153 0.538776 0.062 Uiso 1 1 calc GR . . . .
C59 C 0.6037(6) 0.3255(4) 0.4379(3) 0.0507(17) Uani 1 1 d . . . . .
H59 H 0.648342 0.329220 0.409777 0.061 Uiso 1 1 calc R . . . .
C5 C 0.0652(4) 0.3900(3) 0.5481(2) 0.0354(13) Uani 1 1 d . . . . .
H5A H 0.044967 0.343724 0.534085 0.053 Uiso 1 1 calc GR . . . .
H5B H 0.050437 0.425325 0.520754 0.053 Uiso 1 1 calc GR . . . .
H5C H 0.023531 0.400536 0.577883 0.053 Uiso 1 1 calc GR . . . .
C53 C 0.2558(4) 0.1990(3) 0.7591(2) 0.0335(13) Uani 1 1 d . . . . .
H53A H 0.259432 0.241461 0.737962 0.050 Uiso 1 1 calc GR . . . .
H53B H 0.226154 0.210389 0.792320 0.050 Uiso 1 1 calc GR . . . .
H53C H 0.209487 0.164573 0.740009 0.050 Uiso 1 1 calc GR . . . .
C34 C 0.2929(4) 0.0760(3) 0.6705(2) 0.0328(13) Uani 1 1 d . . . . .
H34 H 0.270869 0.056135 0.701829 0.039 Uiso 1 1 calc R . . . .
C49 C 0.5717(5) 0.1078(3) 0.7961(2) 0.0369(14) Uani 1 1 d . . . . .
H49 H 0.639503 0.086598 0.804802 0.044 Uiso 1 1 calc R . . . .
C44 C 0.5654(5) 0.0735(3) 0.5429(3) 0.0513(18) Uani 1 1 d . . . . .
H44A H 0.600936 0.104067 0.569702 0.077 Uiso 1 1 calc GR . . . .
H44B H 0.619527 0.050269 0.523467 0.077 Uiso 1 1 calc GR . . . .
H44C H 0.522836 0.038300 0.559688 0.077 Uiso 1 1 calc GR . . . .
C57 C 0.7625(5) 0.2722(4) 0.4804(3) 0.0482(16) Uani 1 1 d . . . . .
C35 C 0.2451(5) 0.0528(3) 0.6219(2) 0.0404(15) Uani 1 1 d . . . . .
H35 H 0.189504 0.018850 0.620519 0.048 Uiso 1 1 calc R . . . .
C30 C 0.9295(5) 0.1679(3) 0.6548(3) 0.0516(18) Uani 1 1 d . . . . .
H30A H 0.890935 0.123253 0.652649 0.077 Uiso 1 1 calc GR . . . .
H30B H 0.987947 0.165423 0.682687 0.077 Uiso 1 1 calc GR . . . .
H30C H 0.959302 0.177372 0.621295 0.077 Uiso 1 1 calc GR . . . .
C54 C 0.5624(6) 0.1337(4) 0.8945(3) 0.0589(19) Uani 1 1 d . . . . .
H54A H 0.611200 0.173167 0.901905 0.088 Uiso 1 1 calc GR . . . .
H54B H 0.601405 0.089742 0.901096 0.088 Uiso 1 1 calc GR . . . .
H54C H 0.503092 0.136425 0.917117 0.088 Uiso 1 1 calc GR . . . .
C61 C 0.3528(7) 0.3843(5) 0.3635(3) 0.077(3) Uani 1 1 d . . . . .
H61A H 0.334900 0.380573 0.325658 0.115 Uiso 1 1 calc GR . . . .
H61B H 0.347321 0.433207 0.374343 0.115 Uiso 1 1 calc GR . . . .
H61C H 0.302865 0.355728 0.381949 0.115 Uiso 1 1 calc GR . . . .
C45 C 0.4764(8) 0.1725(5) 0.3573(3) 0.081(3) Uani 1 1 d . . . . .
H45A H 0.520795 0.214151 0.353611 0.121 Uiso 1 1 calc GR . . . .
H45B H 0.410287 0.176594 0.334171 0.121 Uiso 1 1 calc GR . . . .
H45C H 0.516056 0.130873 0.347829 0.121 Uiso 1 1 calc GR . . . .
C58 C 0.8826(8) 0.1791(6) 0.4672(5) 0.121(4) Uani 1 1 d . . . . .
H58A H 0.922936 0.212890 0.447755 0.182 Uiso 1 1 calc GR . . . .
H58B H 0.880633 0.133989 0.448978 0.182 Uiso 1 1 calc GR . . . .
H58C H 0.917558 0.173410 0.502555 0.182 Uiso 1 1 calc GR . . . .

loop_
_atom_site_aniso_label
_atom_site_aniso_U_11
_atom_site_aniso_U_22
_atom_site_aniso_U_33
_atom_site_aniso_U_23
_atom_site_aniso_U_13
_atom_site_aniso_U_12
Au1 0.03276(12) 0.02316(11) 0.03028(12) -0.00377(9) 0.01120(8) -0.00361(9)
P2 0.0129(6) 0.0157(6) 0.0219(6) 0.0000(5) 0.0014(5) -0.0020(5)
P1 0.0167(6) 0.0154(6) 0.0294(7) -0.0016(5) 0.0027(5) -0.0026(5)
N2 0.017(2) 0.020(2) 0.022(2) -0.0016(17) 0.0010(16) -0.0008(16)
N1 0.015(2) 0.022(2) 0.021(2) 0.0018(17) 0.0013(16) -0.0030(16)
O2 0.064(3) 0.091(4) 0.043(3) -0.007(3) 0.008(2) -0.028(3)
O1 0.060(3) 0.070(3) 0.050(3) -0.009(2) -0.001(3) 0.017(3)
C16 0.020(2) 0.025(3) 0.031(3) -0.003(2) 0.002(2) 0.005(2)
C7 0.019(2) 0.026(3) 0.027(3) 0.005(2) 0.004(2) -0.008(2)
C1 0.013(2) 0.017(2) 0.021(2) -0.004(2) 0.0016(18) -0.0041(18)
C9 0.015(2) 0.023(3) 0.025(3) 0.001(2) 0.0033(19) -0.0004(19)
C15 0.021(2) 0.020(3) 0.025(3) -0.006(2) 0.005(2) 0.002(2)
C3 0.019(2) 0.029(3) 0.022(3) -0.001(2) -0.003(2) 0.004(2)
C2 0.025(3) 0.027(3) 0.023(3) 0.000(2) -0.002(2) 0.002(2)
C8 0.016(2) 0.018(2) 0.020(2) 0.0017(19) 0.0012(19) -0.0028(19)
C37 0.023(3) 0.014(2) 0.037(3) -0.002(2) 0.000(2) -0.002(2)
C24 0.014(2) 0.025(3) 0.032(3) 0.000(2) -0.001(2) -0.007(2)
C20 0.025(3) 0.039(3) 0.025(3) 0.002(2) 0.003(2) 0.000(2)
C38 0.033(3) 0.028(3) 0.035(3) -0.013(2) 0.008(2) -0.008(2)
C23 0.010(2) 0.020(3) 0.031(3) -0.003(2) -0.0030(19) -0.0033(19)
C17 0.019(3) 0.026(3) 0.032(3) -0.009(2) 0.006(2) 0.000(2)
C18 0.023(3) 0.027(3) 0.027(3) -0.001(2) 0.009(2) -0.003(2)
C32 0.017(2) 0.016(2) 0.032(3) 0.002(2) -0.001(2) -0.0009(19)
C29 0.017(2) 0.029(3) 0.035(3) 0.001(2) 0.003(2) 0.000(2)
C47 0.027(3) 0.020(3) 0.032(3) 0.011(2) -0.006(2) -0.009(2)
C19 0.021(3) 0.025(3) 0.023(3) -0.006(2) 0.001(2) 0.000(2)
O4 0.041(3) 0.057(4) 0.171(7) -0.013(4) 0.014(3) 0.008(3)
C56 0.055(4) 0.032(3) 0.044(4) -0.006(3) 0.019(3) -0.019(3)
C33 0.020(2) 0.017(3) 0.036(3) 0.003(2) -0.003(2) -0.001(2)
C27 0.021(3) 0.026(3) 0.036(3) -0.001(2) 0.012(2) -0.003(2)
C42 0.045(4) 0.041(4) 0.056(4) -0.029(3) 0.022(3) -0.014(3)
C13 0.017(2) 0.024(3) 0.025(3) -0.002(2) 0.002(2) -0.003(2)
C55 0.027(3) 0.023(3) 0.055(4) 0.010(3) -0.005(3) 0.005(2)
O3 0.044(3) 0.098(5) 0.090(4) -0.018(3) 0.013(3) -0.022(3)
C39 0.038(3) 0.029(3) 0.027(3) -0.006(2) 0.001(2) -0.005(2)
C12 0.019(3) 0.027(3) 0.045(3) -0.012(2) 0.008(2) 0.000(2)
C10 0.013(2) 0.030(3) 0.038(3) -0.006(2) 0.001(2) -0.007(2)
C14 0.016(2) 0.020(3) 0.027(3) -0.008(2) 0.005(2) 0.0031(19)
C40 0.061(4) 0.042(4) 0.029(3) -0.007(3) 0.007(3) -0.010(3)
C52 0.031(3) 0.022(3) 0.035(3) 0.013(2) -0.002(2) -0.010(2)
C31 0.030(3) 0.028(3) 0.036(3) 0.007(2) 0.001(2) -0.003(2)
C22 0.025(3) 0.025(3) 0.037(3) 0.000(2) 0.008(2) 0.004(2)
C43 0.029(3) 0.030(3) 0.055(4) -0.019(3) 0.008(3) -0.006(2)
C28 0.012(2) 0.019(3) 0.034(3) 0.000(2) 0.001(2) -0.0050(19)
C25 0.023(3) 0.023(3) 0.049(3) 0.011(3) 0.000(2) 0.000(2)
C21 0.019(3) 0.032(3) 0.046(3) -0.001(3) 0.005(2) -0.002(2)
C51 0.038(3) 0.032(3) 0.034(3) 0.006(3) 0.001(2) -0.013(3)
C6 0.031(3) 0.039(3) 0.032(3) 0.012(3) -0.005(2) 0.004(3)
C60 0.045(4) 0.038(4) 0.037(3) -0.001(3) 0.011(3) -0.008(3)
C48 0.027(3) 0.021(3) 0.040(3) 0.008(2) -0.006(2) -0.007(2)
C36 0.037(3) 0.038(3) 0.035(3) -0.003(3) -0.005(3) -0.013(3)
C11 0.024(3) 0.030(3) 0.048(4) -0.017(3) 0.001(2) -0.007(2)
C4 0.016(2) 0.034(3) 0.028(3) 0.002(2) 0.001(2) -0.007(2)
C50 0.046(4) 0.030(3) 0.033(3) 0.012(3) -0.011(3) -0.012(3)
C26 0.018(2) 0.023(3) 0.057(4) 0.004(3) 0.008(2) -0.001(2)
C41 0.056(4) 0.061(5) 0.034(4) -0.011(3) 0.013(3) -0.017(4)
C46 0.054(4) 0.042(4) 0.027(3) -0.002(3) -0.001(3) 0.012(3)
C59 0.048(4) 0.055(4) 0.050(4) -0.002(3) 0.008(3) -0.012(3)
C5 0.024(3) 0.049(4) 0.033(3) 0.004(3) -0.002(2) -0.002(3)
C53 0.028(3) 0.036(3) 0.037(3) 0.011(3) 0.006(2) -0.004(2)
C34 0.030(3) 0.032(3) 0.037(3) 0.014(3) 0.001(2) -0.010(2)
C49 0.028(3) 0.029(3) 0.051(4) 0.015(3) -0.013(3) -0.004(2)
C44 0.042(4) 0.030(3) 0.082(5) -0.019(3) 0.007(3) 0.005(3)
C57 0.043(4) 0.059(5) 0.044(4) 0.002(3) 0.011(3) -0.008(4)
C35 0.032(3) 0.037(3) 0.050(4) 0.003(3) -0.008(3) -0.020(3)
C30 0.043(4) 0.030(3) 0.085(5) 0.012(3) 0.027(4) 0.012(3)
C54 0.063(5) 0.065(5) 0.046(4) 0.009(4) -0.016(3) 0.004(4)
C61 0.079(6) 0.082(6) 0.065(5) 0.015(5) -0.024(4) -0.010(5)
C45 0.092(6) 0.112(8) 0.041(4) -0.023(5) 0.025(4) -0.020(6)
C58 0.066(6) 0.112(9) 0.186(13) -0.030(8) 0.010(7) 0.041(6)

loop_
_atom_type_symbol
_atom_type_description
_atom_type_scat_dispersion_real
_atom_type_scat_dispersion_imag
_atom_type_scat_source
C C 0.0033 0.0016 'International Tables Vol C Tables 4.2.6.8 and 6.1.1.4'
H H 0.0000 0.0000 'International Tables Vol C Tables 4.2.6.8 and 6.1.1.4'
Au Au -2.0133 8.8022 'International Tables Vol C Tables 4.2.6.8 and 6.1.1.4'
N N 0.0061 0.0033 'International Tables Vol C Tables 4.2.6.8 and 6.1.1.4'
O O 0.0106 0.0060 'International Tables Vol C Tables 4.2.6.8 and 6.1.1.4'
P P 0.1023 0.0942 'International Tables Vol C Tables 4.2.6.8 and 6.1.1.4'

loop_
_geom_angle_atom_site_label_1
_geom_angle_atom_site_label_2
_geom_angle_atom_site_label_3
_geom_angle
_geom_angle_site_symmetry_1
_geom_angle_site_symmetry_3
_geom_angle_publ_flag
C56 Au1 P1 170.7(2) . . ?
C1 P2 P1 106.97(15) . . ?
C1 P2 C8 99.8(2) . . ?
C8 P2 P1 112.92(15) . . ?
P2 P1 Au1 112.17(6) . . ?
C32 P1 Au1 113.64(16) . . ?
C32 P1 P2 96.42(16) . . ?
C1 N2 C3 110.2(4) . . ?
C1 N2 C4 125.2(4) . . ?
C3 N2 C4 124.6(4) . . ?
C1 N1 C7 125.1(4) . . ?
C1 N1 C2 110.6(4) . . ?
C2 N1 C7 124.3(4) . . ?
C60 O2 C61 114.6(6) . . ?
C15 C16 H16 119.0 . . ?
C17 C16 H16 119.0 . . ?
C17 C16 C15 121.9(5) . . ?
N1 C7 H7A 109.5 . . ?
N1 C7 H7B 109.5 . . ?
N1 C7 H7C 109.5 . . ?
H7A C7 H7B 109.5 . . ?
H7A C7 H7C 109.5 . . ?
H7B C7 H7C 109.5 . . ?
N2 C1 P2 121.0(3) . . ?
N1 C1 P2 133.3(3) . . ?
N1 C1 N2 105.7(4) . . ?
C8 C9 C23 125.4(4) . . ?
C10 C9 C8 119.1(4) . . ?
C10 C9 C23 115.2(4) . . ?
C16 C15 C14 118.5(5) . . ?
C16 C15 C22 119.4(4) . . ?
C14 C15 C22 122.0(4) . . ?
N2 C3 C5 122.5(5) . . ?
C2 C3 N2 107.1(4) . . ?
C2 C3 C5 130.4(5) . . ?
N1 C2 C6 122.7(4) . . ?
C3 C2 N1 106.5(4) . . ?
C3 C2 C6 130.8(5) . . ?
C9 C8 P2 127.4(4) . . ?
C13 C8 P2 114.7(3) . . ?
C13 C8 C9 117.5(4) . . ?
C32 C37 C38 126.6(4) . . ?
C36 C37 C38 113.4(5) . . ?
C36 C37 C32 119.9(5) . . ?
C23 C24 C31 120.4(4) . . ?
C25 C24 C23 119.0(5) . . ?
C25 C24 C31 120.6(5) . . ?
H20A C20 H20B 109.5 . . ?
H20A C20 H20C 109.5 . . ?
H20B C20 H20C 109.5 . . ?
C19 C20 H20A 109.5 . . ?
C19 C20 H20B 109.5 . . ?
C19 C20 H20C 109.5 . . ?
C39 C38 C37 120.8(5) . . ?
C39 C38 C43 119.1(5) . . ?
C43 C38 C37 119.4(5) . . ?
C24 C23 C9 118.0(4) . . ?
C28 C23 C9 121.9(4) . . ?
C28 C23 C24 119.7(4) . . ?
C16 C17 C18 118.6(4) . . ?
C16 C17 C21 121.1(5) . . ?
C18 C17 C21 120.4(5) . . ?
C17 C18 H18 119.2 . . ?
C17 C18 C19 121.7(5) . . ?
C19 C18 H18 119.2 . . ?
C37 C32 P1 122.6(4) . . ?
C33 C32 P1 119.2(4) . . ?
C33 C32 C37 117.8(4) . . ?
H29A C29 H29B 109.5 . . ?
H29A C29 H29C 109.5 . . ?
H29B C29 H29C 109.5 . . ?
C28 C29 H29A 109.5 . . ?
C28 C29 H29B 109.5 . . ?
C28 C29 H29C 109.5 . . ?
C52 C47 C33 121.7(5) . . ?
C52 C47 C48 118.8(5) . . ?
C48 C47 C33 118.4(5) . . ?
C18 C19 C20 120.3(5) . . ?
C18 C19 C14 118.5(5) . . ?
C14 C19 C20 121.2(4) . . ?
C57 O4 C58 114.1(7) . . ?
C59 C56 Au1 131.6(5) . . ?
C59 C56 C57 113.4(6) . . ?
C57 C56 Au1 114.7(5) . . ?
C32 C33 C47 126.1(4) . . ?
C34 C33 C32 120.1(5) . . ?
C34 C33 C47 113.4(5) . . ?
C28 C27 H27 119.2 . . ?
C26 C27 H27 119.2 . . ?
C26 C27 C28 121.7(5) . . ?
C43 C42 H42 118.5 . . ?
C41 C42 H42 118.5 . . ?
C41 C42 C43 123.1(6) . . ?
C8 C13 C14 122.0(4) . . ?
C12 C13 C8 120.9(4) . . ?
C12 C13 C14 117.0(4) . . ?
H55A C55 H55B 109.5 . . ?
H55A C55 H55C 109.5 . . ?
H55B C55 H55C 109.5 . . ?
C48 C55 H55A 109.5 . . ?
C48 C55 H55B 109.5 . . ?
C48 C55 H55C 109.5 . . ?
C38 C39 C46 121.6(5) . . ?
C40 C39 C38 120.0(5) . . ?
C40 C39 C46 118.4(5) . . ?
C13 C12 H12 119.6 . . ?
C11 C12 C13 120.8(5) . . ?
C11 C12 H12 119.6 . . ?
C9 C10 H10 119.0 . . ?
C11 C10 C9 122.1(5) . . ?
C11 C10 H10 119.0 . . ?
C15 C14 C13 121.2(4) . . ?
C19 C14 C15 120.4(4) . . ?
C19 C14 C13 118.3(4) . . ?
C39 C40 H40 119.1 . . ?
C41 C40 C39 121.8(6) . . ?
C41 C40 H40 119.1 . . ?
C47 C52 C53 121.6(5) . . ?
C51 C52 C47 119.9(5) . . ?
C51 C52 C53 118.4(5) . . ?
C24 C31 H31A 109.5 . . ?
C24 C31 H31B 109.5 . . ?
C24 C31 H31C 109.5 . . ?
H31A C31 H31B 109.5 . . ?
H31A C31 H31C 109.5 . . ?
H31B C31 H31C 109.5 . . ?
C15 C22 H22A 109.5 . . ?
C15 C22 H22B 109.5 . . ?
C15 C22 H22C 109.5 . . ?
H22A C22 H22B 109.5 . . ?
H22A C22 H22C 109.5 . . ?
H22B C22 H22C 109.5 . . ?
C38 C43 C44 120.8(6) . . ?
C42 C43 C38 118.0(6) . . ?
C42 C43 C44 121.2(5) . . ?
C23 C28 C29 122.6(4) . . ?
C23 C28 C27 119.0(5) . . ?
C27 C28 C29 118.3(4) . . ?
C24 C25 H25 119.0 . . ?
C26 C25 C24 121.9(5) . . ?
C26 C25 H25 119.0 . . ?
C17 C21 H21A 109.5 . . ?
C17 C21 H21B 109.5 . . ?
C17 C21 H21C 109.5 . . ?
H21A C21 H21B 109.5 . . ?
H21A C21 H21C 109.5 . . ?
H21B C21 H21C 109.5 . . ?
C52 C51 H51 119.1 . . ?
C50 C51 C52 121.8(6) . . ?
C50 C51 H51 119.1 . . ?
C2 C6 H6A 109.5 . . ?
C2 C6 H6B 109.5 . . ?
C2 C6 H6C 109.5 . . ?
H6A C6 H6B 109.5 . . ?
H6A C6 H6C 109.5 . . ?
H6B C6 H6C 109.5 . . ?
O2 C60 C59 108.9(5) . . ?
O1 C60 O2 120.0(6) . . ?
O1 C60 C59 131.1(6) . . ?
C47 C48 C55 120.6(5) . . ?
C49 C48 C47 118.5(5) . . ?
C49 C48 C55 120.8(5) . . ?
C37 C36 H36 119.3 . . ?
C35 C36 C37 121.4(5) . . ?
C35 C36 H36 119.3 . . ?
C12 C11 H11 120.3 . . ?
C10 C11 C12 119.4(5) . . ?
C10 C11 H11 120.3 . . ?
N2 C4 H4A 109.5 . . ?
N2 C4 H4B 109.5 . . ?
N2 C4 H4C 109.5 . . ?
H4A C4 H4B 109.5 . . ?
H4A C4 H4C 109.5 . . ?
H4B C4 H4C 109.5 . . ?
C51 C50 C54 120.0(6) . . ?
C49 C50 C51 117.5(5) . . ?
C49 C50 C54 122.5(6) . . ?
C27 C26 C25 118.4(5) . . ?
C27 C26 C30 120.7(5) . . ?
C25 C26 C30 121.0(5) . . ?
C42 C41 C40 118.0(6) . . ?
C42 C41 C45 119.9(7) . . ?
C40 C41 C45 122.1(7) . . ?
C39 C46 H46A 109.5 . . ?
C39 C46 H46B 109.5 . . ?
C39 C46 H46C 109.5 . . ?
H46A C46 H46B 109.5 . . ?
H46A C46 H46C 109.5 . . ?
H46B C46 H46C 109.5 . . ?
C56 C59 C60 122.7(6) . . ?
C56 C59 H59 118.7 . . ?
C60 C59 H59 118.7 . . ?
C3 C5 H5A 109.5 . . ?
C3 C5 H5B 109.5 . . ?
C3 C5 H5C 109.5 . . ?
H5A C5 H5B 109.5 . . ?
H5A C5 H5C 109.5 . . ?
H5B C5 H5C 109.5 . . ?
C52 C53 H53A 109.5 . . ?
C52 C53 H53B 109.5 . . ?
C52 C53 H53C 109.5 . . ?
H53A C53 H53B 109.5 . . ?
H53A C53 H53C 109.5 . . ?
H53B C53 H53C 109.5 . . ?
C33 C34 H34 119.4 . . ?
C35 C34 C33 121.2(5) . . ?
C35 C34 H34 119.4 . . ?
C48 C49 H49 118.3 . . ?
C50 C49 C48 123.5(5) . . ?
C50 C49 H49 118.3 . . ?
C43 C44 H44A 109.5 . . ?
C43 C44 H44B 109.5 . . ?
C43 C44 H44C 109.5 . . ?
H44A C44 H44B 109.5 . . ?
H44A C44 H44C 109.5 . . ?
H44B C44 H44C 109.5 . . ?
O4 C57 C56 111.0(6) . . ?
O3 C57 O4 123.3(7) . . ?
O3 C57 C56 125.6(7) . . ?
C36 C35 H35 120.4 . . ?
C34 C35 C36 119.2(5) . . ?
C34 C35 H35 120.4 . . ?
C26 C30 H30A 109.5 . . ?
C26 C30 H30B 109.5 . . ?
C26 C30 H30C 109.5 . . ?
H30A C30 H30B 109.5 . . ?
H30A C30 H30C 109.5 . . ?
H30B C30 H30C 109.5 . . ?
C50 C54 H54A 109.5 . . ?
C50 C54 H54B 109.5 . . ?
C50 C54 H54C 109.5 . . ?
H54A C54 H54B 109.5 . . ?
H54A C54 H54C 109.5 . . ?
H54B C54 H54C 109.5 . . ?
O2 C61 H61A 109.5 . . ?
O2 C61 H61B 109.5 . . ?
O2 C61 H61C 109.5 . . ?
H61A C61 H61B 109.5 . . ?
H61A C61 H61C 109.5 . . ?
H61B C61 H61C 109.5 . . ?
C41 C45 H45A 109.5 . . ?
C41 C45 H45B 109.5 . . ?
C41 C45 H45C 109.5 . . ?
H45A C45 H45B 109.5 . . ?
H45A C45 H45C 109.5 . . ?
H45B C45 H45C 109.5 . . ?
O4 C58 H58A 109.5 . . ?
O4 C58 H58B 109.5 . . ?
O4 C58 H58C 109.5 . . ?
H58A C58 H58B 109.5 . . ?
H58A C58 H58C 109.5 . . ?
H58B C58 H58C 109.5 . . ?

loop_
_geom_bond_atom_site_label_1
_geom_bond_atom_site_label_2
_geom_bond_distance
_geom_bond_site_symmetry_2
_geom_bond_publ_flag
Au1 P1 2.3070(13) . ?
Au1 C56 2.069(6) . ?
P2 P1 2.1934(17) . ?
P2 C1 1.846(5) . ?
P2 C8 1.864(5) . ?
P1 C32 1.874(5) . ?
N2 C1 1.356(6) . ?
N2 C3 1.384(6) . ?
N2 C4 1.463(6) . ?
N1 C7 1.468(6) . ?
N1 C1 1.343(6) . ?
N1 C2 1.391(6) . ?
O2 C60 1.380(8) . ?
O2 C61 1.456(9) . ?
O1 C60 1.184(7) . ?
C16 H16 0.9300 . ?
C16 C15 1.391(7) . ?
C16 C17 1.383(7) . ?
C7 H7A 0.9600 . ?
C7 H7B 0.9600 . ?
C7 H7C 0.9600 . ?
C9 C8 1.425(6) . ?
C9 C23 1.497(7) . ?
C9 C10 1.401(7) . ?
C15 C14 1.405(7) . ?
C15 C22 1.499(7) . ?
C3 C2 1.352(7) . ?
C3 C5 1.494(7) . ?
C2 C6 1.485(7) . ?
C8 C13 1.418(7) . ?
C37 C38 1.507(8) . ?
C37 C32 1.419(7) . ?
C37 C36 1.400(7) . ?
C24 C23 1.410(7) . ?
C24 C31 1.502(7) . ?
C24 C25 1.389(7) . ?
C20 H20A 0.9600 . ?
C20 H20B 0.9600 . ?
C20 H20C 0.9600 . ?
C20 C19 1.502(7) . ?
C38 C39 1.407(8) . ?
C38 C43 1.410(8) . ?
C23 C28 1.399(7) . ?
C17 C18 1.388(7) . ?
C17 C21 1.510(7) . ?
C18 H18 0.9300 . ?
C18 C19 1.396(7) . ?
C32 C33 1.410(7) . ?
C29 H29A 0.9600 . ?
C29 H29B 0.9600 . ?
C29 H29C 0.9600 . ?
C29 C28 1.507(7) . ?
C47 C33 1.506(7) . ?
C47 C52 1.404(8) . ?
C47 C48 1.415(7) . ?
C19 C14 1.403(7) . ?
O4 C57 1.277(9) . ?
O4 C58 1.489(10) . ?
C56 C59 1.281(9) . ?
C56 C57 1.539(9) . ?
C33 C34 1.404(7) . ?
C27 H27 0.9300 . ?
C27 C28 1.402(7) . ?
C27 C26 1.382(8) . ?
C42 H42 0.9300 . ?
C42 C43 1.403(9) . ?
C42 C41 1.372(10) . ?
C13 C12 1.387(7) . ?
C13 C14 1.507(6) . ?
C55 H55A 0.9600 . ?
C55 H55B 0.9600 . ?
C55 H55C 0.9600 . ?
C55 C48 1.496(8) . ?
O3 C57 1.209(8) . ?
C39 C40 1.384(8) . ?
C39 C46 1.488(8) . ?
C12 H12 0.9300 . ?
C12 C11 1.381(7) . ?
C10 H10 0.9300 . ?
C10 C11 1.367(7) . ?
C40 H40 0.9300 . ?
C40 C41 1.376(9) . ?
C52 C51 1.392(8) . ?
C52 C53 1.509(8) . ?
C31 H31A 0.9600 . ?
C31 H31B 0.9600 . ?
C31 H31C 0.9600 . ?
C22 H22A 0.9600 . ?
C22 H22B 0.9600 . ?
C22 H22C 0.9600 . ?
C43 C44 1.509(9) . ?
C25 H25 0.9300 . ?
C25 C26 1.388(8) . ?
C21 H21A 0.9600 . ?
C21 H21B 0.9600 . ?
C21 H21C 0.9600 . ?
C51 H51 0.9300 . ?
C51 C50 1.391(8) . ?
C6 H6A 0.9600 . ?
C6 H6B 0.9600 . ?
C6 H6C 0.9600 . ?
C60 C59 1.434(9) . ?
C48 C49 1.393(8) . ?
C36 H36 0.9300 . ?
C36 C35 1.378(8) . ?
C11 H11 0.9300 . ?
C4 H4A 0.9600 . ?
C4 H4B 0.9600 . ?
C4 H4C 0.9600 . ?
C50 C49 1.369(9) . ?
C50 C54 1.514(8) . ?
C26 C30 1.520(8) . ?
C41 C45 1.531(9) . ?
C46 H46A 0.9600 . ?
C46 H46B 0.9600 . ?
C46 H46C 0.9600 . ?
C59 H59 0.9300 . ?
C5 H5A 0.9600 . ?
C5 H5B 0.9600 . ?
C5 H5C 0.9600 . ?
C53 H53A 0.9600 . ?
C53 H53B 0.9600 . ?
C53 H53C 0.9600 . ?
C34 H34 0.9300 . ?
C34 C35 1.377(8) . ?
C49 H49 0.9300 . ?
C44 H44A 0.9600 . ?
C44 H44B 0.9600 . ?
C44 H44C 0.9600 . ?
C35 H35 0.9300 . ?
C30 H30A 0.9600 . ?
C30 H30B 0.9600 . ?
C30 H30C 0.9600 . ?
C54 H54A 0.9600 . ?
C54 H54B 0.9600 . ?
C54 H54C 0.9600 . ?
C61 H61A 0.9600 . ?
C61 H61B 0.9600 . ?
C61 H61C 0.9600 . ?
C45 H45A 0.9600 . ?
C45 H45B 0.9600 . ?
C45 H45C 0.9600 . ?
C58 H58A 0.9600 . ?
C58 H58B 0.9600 . ?
C58 H58C 0.9600 . ?

loop_
_smtbx_masks_void_nr
_smtbx_masks_void_average_x
_smtbx_masks_void_average_y
_smtbx_masks_void_average_z
_smtbx_masks_void_volume
_smtbx_masks_void_count_electrons
_smtbx_masks_void_content
1 0.000 0.000 0.500 294.2 81.6 ?
2 0.023 0.218 0.769 16.7 2.6 ?
3 -0.023 0.782 0.231 16.7 1.8 ?
4 0.500 0.500 0.000 294.2 81.6 ?
5 0.477 0.718 0.731 16.7 1.8 ?
6 0.523 0.282 0.269 16.7 2.6 ?
